data_7014025
loop_
_publ_author_name
'Shima, Takanori'
'Bauer, Eike B.'
'Hampel, Frank'
'Gladysz, J. A.'

_publ_section_title
;
 Alkene metatheses in transition metal coordination spheres:
 dimacrocyclizations that join trans positions of square-planar
 platinum complexes to give topologically novel diphosphine ligands.
;
_journal_issue 7
_journal_name_full 'Dalton transactions (Cambridge, England : 2003)'
_journal_page_first 1012
_journal_page_last 1028
_journal_paper_doi 10.1039/b400156g
_journal_year 2004
_chemical_formula_sum 'C38 H46 Cl F5 P2 Pt'
_chemical_formula_weight 890.23
_chemical_name_systematic
;
?
;
_space_group_IT_number 14
_symmetry_cell_setting monoclinic
_symmetry_space_group_name_Hall '-P 2yn'
_symmetry_space_group_name_H-M 'P 1 21/n 1'
_atom_sites_solution_hydrogens geom
_atom_sites_solution_primary direct
_atom_sites_solution_secondary difmap
_audit_creation_method SHELXL-97
_cell_angle_alpha 90.00
_cell_angle_beta 106.7190(10)
_cell_angle_gamma 90.00
_cell_formula_units_Z 4
_cell_length_a 13.64790(10)
_cell_length_b 19.0165(3)
_cell_length_c 15.0138(2)
_cell_measurement_reflns_used 8701
_cell_measurement_temperature 173(2)
_cell_volume 3731.89(8)
_computing_cell_refinement DENZO-SMN
_computing_data_collection 'Nonius Collect'
_computing_data_reduction DENZO-SMN
_computing_molecular_graphics 'SHELXTL NT'
_computing_publication_material 'SHELXTL NT'
_computing_structure_refinement 'SHELXL-97 (Sheldrick, 1997)'
_computing_structure_solution 'SHELXS-97 (Sheldrick, 1990)'
_diffrn_ambient_temperature 173(2)
_diffrn_detector_area_resol_mean 9
_diffrn_measured_fraction_theta_full 0.998
_diffrn_measured_fraction_theta_max 0.998
_diffrn_measurement_device_type 'Nonius KappaCCD'
_diffrn_radiation_monochromator graphite
_diffrn_radiation_source 'fine-focus rotating anode'
_diffrn_radiation_type MoK\a
_diffrn_radiation_wavelength 0.71073
_diffrn_reflns_av_R_equivalents 0.0130
_diffrn_reflns_av_sigmaI/netI 0.0206
_diffrn_reflns_limit_h_max 17
_diffrn_reflns_limit_h_min -17
_diffrn_reflns_limit_k_max 24
_diffrn_reflns_limit_k_min -24
_diffrn_reflns_limit_l_max 19
_diffrn_reflns_limit_l_min -19
_diffrn_reflns_number 16508
_diffrn_reflns_theta_full 27.48
_diffrn_reflns_theta_max 27.48
_diffrn_reflns_theta_min 1.89
_exptl_absorpt_coefficient_mu 3.968
_exptl_absorpt_correction_T_max 0.5041
_exptl_absorpt_correction_T_min 0.3373
_exptl_absorpt_correction_type 'empirical (Scalepack)'
_exptl_crystal_colour colorless
_exptl_crystal_density_diffrn 1.584
_exptl_crystal_density_method 'not measured'
_exptl_crystal_description block
_exptl_crystal_F_000 1776
_exptl_crystal_size_max 0.35
_exptl_crystal_size_mid 0.20
_exptl_crystal_size_min 0.20
_refine_diff_density_max 0.997
_refine_diff_density_min -0.966
_refine_diff_density_rms 0.085
_refine_ls_extinction_method none
_refine_ls_goodness_of_fit_ref 1.061
_refine_ls_hydrogen_treatment 'riding model'
_refine_ls_matrix_type full
_refine_ls_number_parameters 424
_refine_ls_number_reflns 8549
_refine_ls_number_restraints 0
_refine_ls_restrained_S_all 1.061
_refine_ls_R_factor_all 0.0233
_refine_ls_R_factor_gt 0.0199
_refine_ls_shift/su_max 0.023
_refine_ls_shift/su_mean 0.003
_refine_ls_structure_factor_coef Fsqd
_refine_ls_weighting_details 'calc w=1/[\s^2^(Fo^2^)+(0.0240P)^2^+2.8008P] where P=(Fo^2^+2Fc^2^)/3'
_refine_ls_weighting_scheme calc
_refine_ls_wR_factor_gt 0.0491
_refine_ls_wR_factor_ref 0.0505
_reflns_number_gt 7851
_reflns_number_total 8549
_reflns_threshold_expression >2sigma(I)
_cod_data_source_file b400156g.txt
_cod_data_source_block ts03
_cod_depositor_comments
;
The following automatic conversions were performed:
'_symmetry_cell_setting' value 'Monoclinic' changed to 'monoclinic'
according to '/home/saulius/struct/CIF-dictionaries/cif_core.dic'
dictionary named 'cif_core.dic' version 2.4.1 from 2010-06-29.

Automatic conversion script
Id: cif_fix_enum 1527 2010-12-29 10:47:43Z saulius 
;
_cod_original_sg_symbol_H-M P2(1)/n
_cod_database_code 7014025

loop_
_symmetry_equiv_pos_as_xyz
'x, y, z'
'-x+1/2, y+1/2, -z+1/2'
'-x, -y, -z'
'x-1/2, -y-1/2, z-1/2'

loop_
_atom_site_label
_atom_site_type_symbol
_atom_site_fract_x
_atom_site_fract_y
_atom_site_fract_z
_atom_site_U_iso_or_equiv
_atom_site_adp_type
_atom_site_occupancy
_atom_site_symmetry_multiplicity
_atom_site_calc_flag
_atom_site_refinement_flags
_atom_site_disorder_assembly
_atom_site_disorder_group
Pt1 Pt 0.682092(6) -0.554836(4) 0.787715(5) 0.01870(3) Uani 1 1 d . . .
P1 P 0.59694(4) -0.65583(3) 0.72373(4) 0.02045(11) Uani 1 1 d . . .
C1 C 0.46414(17) -0.63658(13) 0.66035(15) 0.0253(5) Uani 1 1 d . . .
H1A H 0.4626 -0.6104 0.6029 0.030 Uiso 1 1 calc R . .
H1B H 0.4271 -0.6814 0.6417 0.030 Uiso 1 1 calc R . .
Cl1 Cl 0.64046(5) -0.51627(3) 0.63138(4) 0.02881(12) Uani 1 1 d . . .
C1A C 0.64906(17) -0.69475(12) 0.63519(15) 0.0245(4) Uani 1 1 d . . .
H1AA H 0.6309 -0.7453 0.6291 0.029 Uiso 1 1 calc R . .
H1AB H 0.6158 -0.6721 0.5747 0.029 Uiso 1 1 calc R . .
P2 P 0.76611(4) -0.45087(3) 0.83696(4) 0.02150(12) Uani 1 1 d . . .
C2 C 0.40843(17) -0.59335(14) 0.71706(16) 0.0288(5) Uani 1 1 d . . .
H2A H 0.4090 -0.6198 0.7740 0.035 Uiso 1 1 calc R . .
H2B H 0.4460 -0.5488 0.7365 0.035 Uiso 1 1 calc R . .
C2A C 0.76518(17) -0.68786(13) 0.65531(16) 0.0266(5) Uani 1 1 d . . .
H2AA H 0.7844 -0.6376 0.6644 0.032 Uiso 1 1 calc R . .
H2AB H 0.7992 -0.7131 0.7137 0.032 Uiso 1 1 calc R . .
C3 C 0.29778(18) -0.57643(15) 0.66328(17) 0.0315(5) Uani 1 1 d . . .
H3A H 0.2608 -0.5614 0.7079 0.038 Uiso 1 1 calc R . .
H3B H 0.2646 -0.6198 0.6324 0.038 Uiso 1 1 calc R . .
C3A C 0.80305(18) -0.71751(14) 0.57695(17) 0.0310(5) Uani 1 1 d . . .
H3AA H 0.7621 -0.6970 0.5173 0.037 Uiso 1 1 calc R . .
H3AB H 0.7919 -0.7690 0.5735 0.037 Uiso 1 1 calc R . .
C4 C 0.28728(18) -0.51897(14) 0.58976(17) 0.0317(5) Uani 1 1 d . . .
H4A H 0.3290 -0.5319 0.5482 0.038 Uiso 1 1 calc R . .
H4B H 0.2150 -0.5163 0.5515 0.038 Uiso 1 1 calc R . .
C4A C 0.91635(19) -0.70265(14) 0.58927(18) 0.0347(6) Uani 1 1 d . . .
H4AA H 0.9574 -0.7218 0.6498 0.042 Uiso 1 1 calc R . .
H4AB H 0.9377 -0.7270 0.5396 0.042 Uiso 1 1 calc R . .
C5 C 0.3205(2) -0.44793(14) 0.63133(19) 0.0349(6) Uani 1 1 d . . .
H5A H 0.2929 -0.4322 0.6791 0.042 Uiso 1 1 calc R . .
C5A C 0.93756(19) -0.62586(15) 0.58573(18) 0.0346(6) Uani 1 1 d . . .
H5AA H 0.8943 -0.5998 0.5357 0.041 Uiso 1 1 calc R . .
C6 C 0.3846(2) -0.40585(14) 0.60688(17) 0.0347(6) Uani 1 1 d . . .
H6A H 0.4122 -0.4224 0.5594 0.042 Uiso 1 1 calc R . .
C6A C 1.01083(19) -0.59103(15) 0.64571(19) 0.0351(6) Uani 1 1 d . . .
H6AA H 1.0573 -0.6177 0.6928 0.042 Uiso 1 1 calc R . .
C7 C 0.4191(2) -0.33432(14) 0.6459(2) 0.0408(6) Uani 1 1 d . . .
H7A H 0.3972 -0.3267 0.7026 0.049 Uiso 1 1 calc R . .
H7B H 0.3858 -0.2980 0.5999 0.049 Uiso 1 1 calc R . .
C7A C 1.0276(2) -0.51350(15) 0.6465(2) 0.0375(6) Uani 1 1 d . . .
H7AA H 0.9767 -0.4921 0.5927 0.045 Uiso 1 1 calc R . .
H7AB H 1.0965 -0.5039 0.6400 0.045 Uiso 1 1 calc R . .
C8 C 0.5352(2) -0.32587(14) 0.67013(18) 0.0365(6) Uani 1 1 d . . .
H8A H 0.5580 -0.3386 0.6153 0.044 Uiso 1 1 calc R . .
H8B H 0.5533 -0.2760 0.6852 0.044 Uiso 1 1 calc R . .
C8A C 1.01856(19) -0.47963(15) 0.73594(19) 0.0357(6) Uani 1 1 d . . .
H8AA H 1.0654 -0.5036 0.7902 0.043 Uiso 1 1 calc R . .
H8AB H 1.0393 -0.4297 0.7376 0.043 Uiso 1 1 calc R . .
C9 C 0.59122(18) -0.37159(13) 0.75212(16) 0.0289(5) Uani 1 1 d . . .
H9A H 0.5604 -0.4191 0.7440 0.035 Uiso 1 1 calc R . .
H9B H 0.5819 -0.3514 0.8099 0.035 Uiso 1 1 calc R . .
C9A C 0.90930(18) -0.48427(15) 0.74258(18) 0.0340(6) Uani 1 1 d . . .
H9AA H 0.8886 -0.5343 0.7402 0.041 Uiso 1 1 calc R . .
H9AB H 0.8627 -0.4601 0.6883 0.041 Uiso 1 1 calc R . .
C10 C 0.70575(18) -0.37799(12) 0.76271(15) 0.0261(5) Uani 1 1 d . . .
H10A H 0.7400 -0.3336 0.7891 0.031 Uiso 1 1 calc R . .
H10B H 0.7157 -0.3843 0.7004 0.031 Uiso 1 1 calc R . .
C10A C 0.89801(19) -0.45128(13) 0.83159(18) 0.0308(5) Uani 1 1 d . . .
H10C H 0.9236 -0.4023 0.8361 0.037 Uiso 1 1 calc R . .
H10D H 0.9410 -0.4776 0.8857 0.037 Uiso 1 1 calc R . .
C11 C 0.71490(16) -0.59070(12) 0.91933(14) 0.0215(4) Uani 1 1 d . . .
F12 F 0.54904(11) -0.56640(9) 0.93071(10) 0.0395(4) Uani 1 1 d . . .
C12 C 0.64434(17) -0.59278(14) 0.96898(16) 0.0289(5) Uani 1 1 d . . .
F13 F 0.58975(14) -0.62208(14) 1.10046(12) 0.0717(6) Uani 1 1 d . . .
C13 C 0.6626(2) -0.62140(17) 1.05652(18) 0.0424(7) Uani 1 1 d . . .
F14 F 0.77695(15) -0.67871(13) 1.18447(12) 0.0706(6) Uani 1 1 d . . .
C14 C 0.7574(2) -0.64936(17) 1.09957(18) 0.0438(7) Uani 1 1 d . . .
F15 F 0.92339(12) -0.67778(9) 1.09372(12) 0.0497(4) Uani 1 1 d . . .
C15 C 0.83109(19) -0.64845(14) 1.05361(18) 0.0355(6) Uani 1 1 d . . .
F16 F 0.88489(10) -0.62130(9) 0.92418(11) 0.0398(4) Uani 1 1 d . . .
C16 C 0.80918(17) -0.61899(13) 0.96625(16) 0.0267(5) Uani 1 1 d . . .
C21 C 0.59490(17) -0.72729(12) 0.80389(15) 0.0234(4) Uani 1 1 d . . .
C22 C 0.50465(19) -0.75561(13) 0.81417(16) 0.0302(5) Uani 1 1 d . . .
H22A H 0.4406 -0.7393 0.7759 0.036 Uiso 1 1 calc R . .
C23 C 0.5077(2) -0.80740(14) 0.87967(19) 0.0387(6) Uani 1 1 d . . .
H23A H 0.4456 -0.8260 0.8865 0.046 Uiso 1 1 calc R . .
C24 C 0.6004(2) -0.83240(14) 0.93542(18) 0.0387(6) Uani 1 1 d . . .
H24A H 0.6020 -0.8676 0.9807 0.046 Uiso 1 1 calc R . .
C25 C 0.6908(2) -0.80577(13) 0.92472(17) 0.0342(5) Uani 1 1 d . . .
H25A H 0.7546 -0.8233 0.9619 0.041 Uiso 1 1 calc R . .
C26 C 0.68799(18) -0.75349(12) 0.85968(16) 0.0271(5) Uani 1 1 d . . .
H26A H 0.7503 -0.7352 0.8530 0.032 Uiso 1 1 calc R . .
C31 C 0.77390(17) -0.41895(12) 0.95270(15) 0.0236(4) Uani 1 1 d . . .
C32 C 0.86313(18) -0.38904(13) 1.01040(16) 0.0294(5) Uani 1 1 d . . .
H32A H 0.9242 -0.3895 0.9920 0.035 Uiso 1 1 calc R . .
C33 C 0.8631(2) -0.35864(14) 1.09450(17) 0.0364(6) Uani 1 1 d . . .
H33A H 0.9243 -0.3387 1.1336 0.044 Uiso 1 1 calc R . .
C34 C 0.7750(2) -0.35718(15) 1.12147(17) 0.0402(6) Uani 1 1 d . . .
H34A H 0.7749 -0.3357 1.1786 0.048 Uiso 1 1 calc R . .
C35 C 0.6862(2) -0.38723(15) 1.06480(17) 0.0385(6) Uani 1 1 d . . .
H35A H 0.6253 -0.3863 1.0833 0.046 Uiso 1 1 calc R . .
C36 C 0.68585(18) -0.41843(14) 0.98177(16) 0.0294(5) Uani 1 1 d . . .
H36A H 0.6250 -0.4397 0.9441 0.035 Uiso 1 1 calc R . .

loop_
_atom_site_aniso_label
_atom_site_aniso_U_11
_atom_site_aniso_U_22
_atom_site_aniso_U_33
_atom_site_aniso_U_23
_atom_site_aniso_U_13
_atom_site_aniso_U_12
Pt1 0.01791(5) 0.02102(5) 0.01712(5) 0.00074(3) 0.00496(3) -0.00030(3)
P1 0.0197(3) 0.0234(3) 0.0184(2) -0.0002(2) 0.0057(2) -0.0003(2)
C1 0.0221(11) 0.0316(12) 0.0210(10) -0.0021(9) 0.0042(8) 0.0011(9)
Cl1 0.0393(3) 0.0290(3) 0.0183(2) 0.0023(2) 0.0087(2) -0.0009(2)
C1A 0.0264(11) 0.0276(12) 0.0201(10) -0.0025(9) 0.0077(9) 0.0016(9)
P2 0.0197(3) 0.0238(3) 0.0214(3) 0.0002(2) 0.0066(2) -0.0020(2)
C2 0.0241(11) 0.0389(14) 0.0229(11) -0.0005(10) 0.0059(9) 0.0041(10)
C2A 0.0263(11) 0.0298(12) 0.0262(11) -0.0020(9) 0.0116(9) 0.0018(9)
C3 0.0209(11) 0.0434(14) 0.0300(12) 0.0032(11) 0.0071(9) 0.0037(10)
C3A 0.0352(13) 0.0329(13) 0.0281(12) -0.0010(10) 0.0142(10) 0.0045(10)
C4 0.0231(11) 0.0409(15) 0.0292(12) 0.0014(11) 0.0045(9) 0.0018(10)
C4A 0.0341(13) 0.0406(15) 0.0340(13) 0.0061(11) 0.0172(11) 0.0103(11)
C5 0.0315(14) 0.0418(15) 0.0300(13) -0.0018(11) 0.0063(11) 0.0071(10)
C5A 0.0308(13) 0.0437(15) 0.0341(13) 0.0099(11) 0.0173(11) 0.0102(11)
C6 0.0361(14) 0.0358(14) 0.0271(12) 0.0019(10) 0.0010(10) 0.0028(11)
C6A 0.0298(13) 0.0418(15) 0.0386(14) 0.0074(12) 0.0178(11) 0.0125(11)
C7 0.0393(14) 0.0328(14) 0.0393(14) 0.0035(12) -0.0061(11) 0.0076(11)
C7A 0.0289(13) 0.0439(16) 0.0456(15) 0.0069(12) 0.0200(11) 0.0028(11)
C8 0.0438(15) 0.0287(13) 0.0297(12) 0.0035(10) -0.0012(11) -0.0007(11)
C8A 0.0263(12) 0.0392(15) 0.0456(15) 0.0012(12) 0.0168(11) -0.0019(10)
C9 0.0336(13) 0.0275(12) 0.0242(11) 0.0008(9) 0.0059(9) 0.0048(10)
C9A 0.0262(12) 0.0437(15) 0.0365(13) -0.0048(11) 0.0159(10) -0.0046(10)
C10 0.0337(12) 0.0221(11) 0.0228(10) -0.0002(9) 0.0083(9) -0.0001(9)
C10A 0.0239(12) 0.0342(14) 0.0360(13) -0.0021(10) 0.0116(10) -0.0034(9)
C11 0.0209(10) 0.0238(11) 0.0184(10) 0.0012(8) 0.0033(8) -0.0043(8)
F12 0.0229(7) 0.0655(11) 0.0315(8) 0.0099(7) 0.0099(6) 0.0059(7)
C12 0.0226(11) 0.0401(14) 0.0227(11) 0.0039(10) 0.0046(9) -0.0010(10)
F13 0.0523(11) 0.132(2) 0.0400(10) 0.0302(11) 0.0281(9) 0.0077(12)
C13 0.0370(14) 0.066(2) 0.0264(12) 0.0112(13) 0.0123(11) -0.0037(13)
F14 0.0632(12) 0.1093(18) 0.0333(9) 0.0385(10) 0.0043(8) 0.0021(12)
C14 0.0444(16) 0.0574(19) 0.0238(12) 0.0149(12) 0.0007(11) -0.0055(13)
F15 0.0326(8) 0.0560(11) 0.0477(9) 0.0209(8) -0.0089(7) 0.0048(7)
C15 0.0273(12) 0.0385(14) 0.0315(12) 0.0087(11) -0.0063(10) -0.0038(10)
F16 0.0219(7) 0.0538(10) 0.0430(8) 0.0106(7) 0.0084(6) 0.0057(6)
C16 0.0208(11) 0.0294(12) 0.0271(11) 0.0032(9) 0.0026(9) -0.0034(9)
C21 0.0287(11) 0.0234(11) 0.0200(10) -0.0033(8) 0.0099(9) -0.0029(9)
C22 0.0322(13) 0.0312(13) 0.0281(12) -0.0027(10) 0.0100(10) -0.0070(10)
C23 0.0477(16) 0.0342(14) 0.0382(14) -0.0021(11) 0.0188(12) -0.0129(12)
C24 0.0599(18) 0.0299(13) 0.0300(13) 0.0035(11) 0.0188(12) -0.0058(12)
C25 0.0467(15) 0.0300(13) 0.0266(12) 0.0019(10) 0.0115(11) 0.0057(11)
C26 0.0303(12) 0.0271(12) 0.0255(11) 0.0002(9) 0.0106(9) -0.0001(9)
C31 0.0260(11) 0.0218(11) 0.0213(10) 0.0007(9) 0.0041(8) -0.0012(9)
C32 0.0245(12) 0.0310(13) 0.0300(12) 0.0000(10) 0.0033(9) -0.0032(9)
C33 0.0384(14) 0.0385(14) 0.0263(12) -0.0033(10) -0.0002(10) -0.0092(11)
C34 0.0510(16) 0.0461(16) 0.0225(12) -0.0057(11) 0.0090(11) -0.0102(13)
C35 0.0413(15) 0.0516(17) 0.0262(12) -0.0027(11) 0.0154(11) -0.0091(12)
C36 0.0279(12) 0.0365(13) 0.0236(11) -0.0014(10) 0.0069(9) -0.0077(10)

loop_
_atom_type_symbol
_atom_type_description
_atom_type_scat_dispersion_real
_atom_type_scat_dispersion_imag
_atom_type_scat_source
C C 0.0033 0.0016 'International Tables Vol C Tables 4.2.6.8 and 6.1.1.4'
H H 0.0000 0.0000 'International Tables Vol C Tables 4.2.6.8 and 6.1.1.4'
F F 0.0171 0.0103 'International Tables Vol C Tables 4.2.6.8 and 6.1.1.4'
P P 0.1023 0.0942 'International Tables Vol C Tables 4.2.6.8 and 6.1.1.4'
Cl Cl 0.1484 0.1585 'International Tables Vol C Tables 4.2.6.8 and 6.1.1.4'
Pt Pt -1.7033 8.3905 'International Tables Vol C Tables 4.2.6.8 and 6.1.1.4'

loop_
_geom_angle_atom_site_label_1
_geom_angle_atom_site_label_2
_geom_angle_atom_site_label_3
_geom_angle
_geom_angle_site_symmetry_1
_geom_angle_site_symmetry_3
_geom_angle_publ_flag
C11 Pt1 P2 91.50(6) . . ?
C11 Pt1 P1 94.00(6) . . ?
P2 Pt1 P1 174.41(2) . . ?
C11 Pt1 Cl1 178.06(6) . . ?
P2 Pt1 Cl1 90.44(2) . . ?
P1 Pt1 Cl1 84.062(19) . . ?
C21 P1 C1 107.02(11) . . ?
C21 P1 C1A 105.11(10) . . ?
C1 P1 C1A 103.71(10) . . ?
C21 P1 Pt1 116.61(7) . . ?
C1 P1 Pt1 110.85(8) . . ?
C1A P1 Pt1 112.57(8) . . ?
C2 C1 P1 113.24(15) . . ?
C2A C1A P1 114.68(15) . . ?
C31 P2 C10 102.90(11) . . ?
C31 P2 C10A 104.89(11) . . ?
C10 P2 C10A 104.74(11) . . ?
C31 P2 Pt1 118.83(8) . . ?
C10 P2 Pt1 111.22(8) . . ?
C10A P2 Pt1 112.90(8) . . ?
C3 C2 C1 113.08(19) . . ?
C3A C2A C1A 112.21(19) . . ?
C2 C3 C4 113.9(2) . . ?
C2A C3A C4A 113.2(2) . . ?
C5 C4 C3 112.8(2) . . ?
C5A C4A C3A 112.1(2) . . ?
C6 C5 C4 125.3(2) . . ?
C6A C5A C4A 125.8(2) . . ?
C5 C6 C7 127.0(3) . . ?
C5A C6A C7A 126.0(2) . . ?
C6 C7 C8 112.0(2) . . ?
C6A C7A C8A 111.9(2) . . ?
C9 C8 C7 112.2(2) . . ?
C9A C8A C7A 111.2(2) . . ?
C8 C9 C10 113.0(2) . . ?
C8A C9A C10A 112.4(2) . . ?
C9 C10 P2 113.14(16) . . ?
C9A C10A P2 112.98(17) . . ?
C12 C11 C16 113.9(2) . . ?
C12 C11 Pt1 123.21(16) . . ?
C16 C11 Pt1 122.81(16) . . ?
F12 C12 C11 119.6(2) . . ?
F12 C12 C13 116.0(2) . . ?
C11 C12 C13 124.4(2) . . ?
F13 C13 C14 119.7(2) . . ?
F13 C13 C12 121.1(2) . . ?
C14 C13 C12 119.3(2) . . ?
F14 C14 C13 120.6(3) . . ?
F14 C14 C15 120.4(3) . . ?
C13 C14 C15 119.0(2) . . ?
F15 C15 C16 120.8(2) . . ?
F15 C15 C14 119.6(2) . . ?
C16 C15 C14 119.6(2) . . ?
F16 C16 C15 116.4(2) . . ?
F16 C16 C11 119.7(2) . . ?
C15 C16 C11 123.9(2) . . ?
C22 C21 C26 118.4(2) . . ?
C22 C21 P1 122.95(18) . . ?
C26 C21 P1 118.58(17) . . ?
C23 C22 C21 120.5(2) . . ?
C22 C23 C24 120.6(2) . . ?
C25 C24 C23 119.6(2) . . ?
C26 C25 C24 119.9(2) . . ?
C25 C26 C21 120.9(2) . . ?
C36 C31 C32 118.7(2) . . ?
C36 C31 P2 118.99(17) . . ?
C32 C31 P2 122.05(18) . . ?
C33 C32 C31 120.4(2) . . ?
C34 C33 C32 120.3(2) . . ?
C33 C34 C35 119.6(2) . . ?
C36 C35 C34 120.4(2) . . ?
C35 C36 C31 120.5(2) . . ?

loop_
_geom_bond_atom_site_label_1
_geom_bond_atom_site_label_2
_geom_bond_distance
_geom_bond_site_symmetry_2
_geom_bond_publ_flag
Pt1 C11 2.015(2) . ?
Pt1 P2 2.2984(6) . ?
Pt1 P1 2.3064(6) . ?
Pt1 Cl1 2.3671(5) . ?
P1 C21 1.821(2) . ?
P1 C1 1.825(2) . ?
P1 C1A 1.834(2) . ?
C1 C2 1.533(3) . ?
C1A C2A 1.531(3) . ?
P2 C31 1.815(2) . ?
P2 C10 1.820(2) . ?
P2 C10A 1.825(2) . ?
C2 C3 1.528(3) . ?
C2A C3A 1.523(3) . ?
C3 C4 1.530(4) . ?
C3A C4A 1.530(3) . ?
C4 C5 1.502(4) . ?
C4A C5A 1.493(4) . ?
C5 C6 1.314(4) . ?
C5A C6A 1.316(4) . ?
C6 C7 1.502(4) . ?
C6A C7A 1.492(4) . ?
C7 C8 1.529(4) . ?
C7A C8A 1.526(4) . ?
C8 C9 1.521(3) . ?
C8A C9A 1.525(3) . ?
C9 C10 1.530(3) . ?
C9A C10A 1.524(3) . ?
C11 C12 1.378(3) . ?
C11 C16 1.386(3) . ?
F12 C12 1.358(3) . ?
C12 C13 1.377(3) . ?
F13 C13 1.342(3) . ?
C13 C14 1.376(4) . ?
F14 C14 1.346(3) . ?
C14 C15 1.374(4) . ?
F15 C15 1.351(3) . ?
C15 C16 1.378(3) . ?
F16 C16 1.358(3) . ?
C21 C22 1.393(3) . ?
C21 C26 1.397(3) . ?
C22 C23 1.384(4) . ?
C23 C24 1.385(4) . ?
C24 C25 1.385(4) . ?
C25 C26 1.386(3) . ?
C31 C36 1.392(3) . ?
C31 C32 1.396(3) . ?
C32 C33 1.389(4) . ?
C33 C34 1.375(4) . ?
C34 C35 1.388(4) . ?
C35 C36 1.379(3) . ?
